data_4519411
loop_
_publ_author_name
'Ryll, Christopher'
'Kraushaar, Konstantin'
'Wagler, J\"org'
'Brendler, Erica'
'Kroke, Edwin'

_publ_section_title
;
 Disilanes with Pentacoordinate Si Atoms by Carbon Dioxide Insertion into
 Aminodisilanes: Syntheses, Molecular Structures, and Dynamic Behavior.
;
_journal_issue 11
_journal_name_full 'ACS omega'
_journal_page_first 9527
_journal_page_last 9536
_journal_paper_doi 10.1021/acsomega.1c06868
_journal_volume 7
_journal_year 2022
_chemical_formula_moiety 'C14 H28 N2 O4 Si2'
_chemical_formula_sum 'C14 H28 N2 O4 Si2'
_chemical_formula_weight 344.56
_space_group_crystal_system monoclinic
_space_group_IT_number 14
_space_group_name_Hall '-P 2ybc'
_space_group_name_H-M_alt 'P 1 21/c 1'
_atom_sites_solution_hydrogens geom
_atom_sites_solution_primary ShelXT
_audit_creation_method SHELXL-2014/7
_cell_angle_alpha 90
_cell_angle_beta 96.139(2)
_cell_angle_gamma 90
_cell_formula_units_Z 4
_cell_length_a 18.6575(5)
_cell_length_b 6.31470(10)
_cell_length_c 16.0768(4)
_cell_measurement_reflns_used 32362
_cell_measurement_temperature 180(2)
_cell_measurement_theta_max 28.51
_cell_measurement_theta_min 1.59
_cell_volume 1883.25(8)
_computing_cell_refinement 'STOE X-AREA'
_computing_data_collection 'STOE X-AREA'
_computing_data_reduction 'STOE X-RED'
_computing_structure_refinement 'SHELXL-2014/7 (Sheldrick, 2014)'
_computing_structure_solution SHELXT
_diffrn_ambient_temperature 180(2)
_diffrn_measured_fraction_theta_full 0.999
_diffrn_measured_fraction_theta_max 1.000
_diffrn_measurement_device_type 'Stoe IPDS 2'
_diffrn_measurement_method 'omega scans'
_diffrn_radiation_type MoK\a
_diffrn_radiation_wavelength 0.71073
_diffrn_reflns_av_R_equivalents 0.0441
_diffrn_reflns_av_unetI/netI 0.0187
_diffrn_reflns_Laue_measured_fraction_full 0.999
_diffrn_reflns_Laue_measured_fraction_max 1.000
_diffrn_reflns_limit_h_max 24
_diffrn_reflns_limit_h_min -24
_diffrn_reflns_limit_k_max 8
_diffrn_reflns_limit_k_min -8
_diffrn_reflns_limit_l_max 21
_diffrn_reflns_limit_l_min -21
_diffrn_reflns_number 34010
_diffrn_reflns_point_group_measured_fraction_full 0.999
_diffrn_reflns_point_group_measured_fraction_max 1.000
_diffrn_reflns_theta_full 25.242
_diffrn_reflns_theta_max 27.999
_diffrn_reflns_theta_min 2.196
_exptl_absorpt_coefficient_mu 0.206
_exptl_absorpt_correction_T_max 0.9834
_exptl_absorpt_correction_T_min 0.9231
_exptl_absorpt_correction_type integration
_exptl_absorpt_process_details Xshape
_exptl_crystal_colour colorless
_exptl_crystal_density_diffrn 1.215
_exptl_crystal_description plate
_exptl_crystal_F_000 744
_exptl_crystal_size_max 0.550
_exptl_crystal_size_mid 0.300
_exptl_crystal_size_min 0.150
_refine_diff_density_max 0.279
_refine_diff_density_min -0.202
_refine_diff_density_rms 0.043
_refine_ls_extinction_method none
_refine_ls_goodness_of_fit_ref 1.103
_refine_ls_hydrogen_treatment constr
_refine_ls_matrix_type full
_refine_ls_number_parameters 203
_refine_ls_number_reflns 4539
_refine_ls_number_restraints 0
_refine_ls_restrained_S_all 1.103
_refine_ls_R_factor_all 0.0475
_refine_ls_R_factor_gt 0.0374
_refine_ls_shift/su_max 0.001
_refine_ls_shift/su_mean 0.000
_refine_ls_structure_factor_coef Fsqd
_refine_ls_weighting_details 'w=1/[\s^2^(Fo^2^)+(0.0410P)^2^+0.7549P] where P=(Fo^2^+2Fc^2^)/3'
_refine_ls_weighting_scheme calc
_refine_ls_wR_factor_gt 0.0914
_refine_ls_wR_factor_ref 0.0963
_reflns_Friedel_coverage 0.000
_reflns_number_gt 3862
_reflns_number_total 4539
_reflns_threshold_expression 'I > 2\s(I)'
_cod_data_source_file ao1c06868_si_002.cif
_cod_data_source_block cr-p1d4-1b_01
_cod_original_sg_symbol_H-M 'P 21/c'
_cod_database_code 4519411
_shelx_shelxl_version_number 2014/7
_shelx_space_group_comment
;
The symmetry employed for this shelxl refinement is uniquely defined
by the following loop, which should always be used as a source of
symmetry information in preference to the above space-group names.
They are only intended as comments.
;
_shelx_estimated_absorpt_t_min 0.895
_shelx_estimated_absorpt_t_max 0.970

loop_
_space_group_symop_operation_xyz
'x, y, z'
'-x, y+1/2, -z+1/2'
'-x, -y, -z'
'x, -y-1/2, z-1/2'

loop_
_atom_site_label
_atom_site_type_symbol
_atom_site_fract_x
_atom_site_fract_y
_atom_site_fract_z
_atom_site_U_iso_or_equiv
_atom_site_adp_type
_atom_site_occupancy
_atom_site_site_symmetry_order
_atom_site_calc_flag
_atom_site_refinement_flags_posn
_atom_site_refinement_flags_adp
_atom_site_refinement_flags_occupancy
_atom_site_disorder_assembly
_atom_site_disorder_group
Si1 Si 0.26434(2) 0.45871(6) 0.55650(2) 0.02744(10) Uani 1 1 d . . . A 1
Si2 Si 0.23566(2) 0.56733(7) 0.68769(2) 0.02730(10) Uani 1 1 d . . . A 1
O1 O 0.35146(5) 0.53651(19) 0.55214(6) 0.0339(2) Uani 1 1 d . . . A 1
O2 O 0.38978(6) 0.3301(2) 0.66201(8) 0.0460(3) Uani 1 1 d . . . A 1
O3 O 0.16184(5) 0.72802(17) 0.67543(6) 0.0303(2) Uani 1 1 d . . . A 1
O4 O 0.09914(6) 0.47513(17) 0.60047(7) 0.0352(2) Uani 1 1 d . . . A 1
N1 N 0.46424(7) 0.5724(2) 0.61371(8) 0.0345(3) Uani 1 1 d . . . A 1
N2 N 0.04646(6) 0.78747(19) 0.62792(7) 0.0270(2) Uani 1 1 d . . . A 1
C1 C 0.21651(9) 0.6024(3) 0.46616(10) 0.0392(4) Uani 1 1 d . . . A 1
H1A H 0.2245 0.7550 0.4734 0.059 Uiso 1 1 calc R U . A 1
H1B H 0.1648 0.5723 0.4630 0.059 Uiso 1 1 calc R U . A 1
H1C H 0.2350 0.5557 0.4144 0.059 Uiso 1 1 calc R U . A 1
C2 C 0.25566(10) 0.1691(3) 0.53846(12) 0.0452(4) Uani 1 1 d . . . A 1
H2A H 0.2685 0.1352 0.4824 0.068 Uiso 1 1 calc R U . A 1
H2B H 0.2058 0.1255 0.5430 0.068 Uiso 1 1 calc R U . A 1
H2C H 0.2881 0.0938 0.5804 0.068 Uiso 1 1 calc R U . A 1
C3 C 0.40188(8) 0.4702(3) 0.61300(9) 0.0325(3) Uani 1 1 d . . . A 1
C4 C 0.47753(9) 0.7567(3) 0.56205(10) 0.0398(4) Uani 1 1 d . . . A 1
H4A H 0.4393 0.8646 0.5641 0.048 Uiso 1 1 calc R U . A 1
H4B H 0.4804 0.7151 0.5031 0.048 Uiso 1 1 calc R U . A 1
C5 C 0.54949(10) 0.8380(3) 0.60232(12) 0.0474(4) Uani 1 1 d . . . A 1
H5A H 0.5426 0.9450 0.6458 0.057 Uiso 1 1 calc R U . A 1
H5B H 0.5777 0.9021 0.5600 0.057 Uiso 1 1 calc R U . A 1
C6 C 0.58699(9) 0.6419(3) 0.64083(10) 0.0415(4) Uani 1 1 d . . . A 1
H6A H 0.6099 0.5598 0.5984 0.050 Uiso 1 1 calc R U . A 1
H6B H 0.6242 0.6805 0.6869 0.050 Uiso 1 1 calc R U . A 1
C7 C 0.52643(8) 0.5181(3) 0.67317(10) 0.0368(3) Uani 1 1 d . . . A 1
H7A H 0.5362 0.3641 0.6729 0.044 Uiso 1 1 calc R U . A 1
H7B H 0.5189 0.5625 0.7306 0.044 Uiso 1 1 calc R U . A 1
C8 C 0.30494(9) 0.7468(3) 0.74081(10) 0.0410(4) Uani 1 1 d . . . A 1
H8A H 0.3177 0.8552 0.7013 0.062 Uiso 1 1 calc R U . A 1
H8B H 0.3480 0.6647 0.7607 0.062 Uiso 1 1 calc R U . A 1
H8C H 0.2857 0.8151 0.7885 0.062 Uiso 1 1 calc R U . A 1
C9 C 0.21760(9) 0.3445(3) 0.75797(11) 0.0431(4) Uani 1 1 d . . . A 1
H9A H 0.2067 0.4007 0.8120 0.065 Uiso 1 1 calc R U . A 1
H9B H 0.2602 0.2531 0.7664 0.065 Uiso 1 1 calc R U . A 1
H9C H 0.1764 0.2622 0.7326 0.065 Uiso 1 1 calc R U . A 1
C10 C 0.10154(7) 0.6527(2) 0.63208(8) 0.0260(3) Uani 1 1 d . . . A 1
C11 C 0.04751(8) 0.9955(2) 0.66836(10) 0.0319(3) Uani 1 1 d . . . A 1
H11A H 0.0724 1.1017 0.6364 0.038 Uiso 1 1 calc R U . A 1
H11B H 0.0715 0.9887 0.7263 0.038 Uiso 1 1 calc R U . A 1
C12 C -0.03219(9) 1.0467(3) 0.66734(12) 0.0457(4) Uani 1 1 d . . . A 1
H12A H -0.0405 1.2015 0.6647 0.055 Uiso 1 1 calc R U . A 1
H12B H -0.0518 0.9893 0.7176 0.055 Uiso 1 1 calc R U . A 1
C13 C -0.06608(8) 0.9381(3) 0.58821(11) 0.0395(4) Uani 1 1 d . . . A 1
H13A H -0.1181 0.9120 0.5910 0.047 Uiso 1 1 calc R U . A 1
H13B H -0.0600 1.0244 0.5380 0.047 Uiso 1 1 calc R U . A 1
C14 C -0.02474(8) 0.7309(3) 0.58681(10) 0.0334(3) Uani 1 1 d . . . A 1
H14A H -0.0475 0.6189 0.6182 0.040 Uiso 1 1 calc R U . A 1
H14B H -0.0218 0.6821 0.5288 0.040 Uiso 1 1 calc R U . A 1

loop_
_atom_site_aniso_label
_atom_site_aniso_U_11
_atom_site_aniso_U_22
_atom_site_aniso_U_33
_atom_site_aniso_U_23
_atom_site_aniso_U_13
_atom_site_aniso_U_12
Si1 0.02646(19) 0.0300(2) 0.02543(19) -0.00239(15) 0.00072(14) 0.00134(15)
Si2 0.02072(18) 0.0355(2) 0.02528(19) -0.00259(16) 0.00073(13) 0.00133(15)
O1 0.0265(5) 0.0481(6) 0.0273(5) 0.0041(5) 0.0035(4) 0.0029(5)
O2 0.0375(6) 0.0555(8) 0.0438(7) 0.0178(6) -0.0012(5) -0.0082(6)
O3 0.0228(5) 0.0341(5) 0.0331(5) -0.0063(4) -0.0009(4) 0.0012(4)
O4 0.0350(6) 0.0281(5) 0.0410(6) -0.0069(4) -0.0027(5) 0.0036(4)
N1 0.0259(6) 0.0402(7) 0.0370(7) 0.0093(6) 0.0016(5) 0.0017(5)
N2 0.0228(5) 0.0257(6) 0.0312(6) -0.0040(5) -0.0022(4) 0.0007(5)
C1 0.0393(8) 0.0444(9) 0.0321(8) 0.0012(7) -0.0042(6) 0.0011(7)
C2 0.0520(10) 0.0349(8) 0.0472(10) -0.0073(7) -0.0021(8) 0.0012(8)
C3 0.0280(7) 0.0402(8) 0.0297(7) 0.0012(6) 0.0046(6) 0.0029(6)
C4 0.0378(8) 0.0421(9) 0.0398(9) 0.0113(7) 0.0057(7) 0.0003(7)
C5 0.0477(10) 0.0465(10) 0.0479(10) 0.0065(8) 0.0052(8) -0.0112(8)
C6 0.0302(8) 0.0561(10) 0.0377(8) 0.0010(8) 0.0019(6) -0.0048(7)
C7 0.0295(7) 0.0444(9) 0.0352(8) 0.0061(7) -0.0021(6) 0.0008(7)
C8 0.0300(7) 0.0538(10) 0.0378(8) -0.0144(8) -0.0025(6) -0.0021(7)
C9 0.0314(8) 0.0575(11) 0.0406(9) 0.0140(8) 0.0052(6) 0.0067(8)
C10 0.0252(6) 0.0274(6) 0.0249(6) -0.0005(5) 0.0002(5) -0.0002(5)
C11 0.0312(7) 0.0261(7) 0.0381(8) -0.0057(6) 0.0025(6) 0.0018(6)
C12 0.0358(8) 0.0522(10) 0.0494(10) -0.0134(8) 0.0058(7) 0.0117(8)
C13 0.0280(7) 0.0507(10) 0.0396(8) -0.0009(7) 0.0022(6) 0.0109(7)
C14 0.0257(7) 0.0364(8) 0.0362(8) -0.0007(6) -0.0052(6) -0.0011(6)

loop_
_atom_type_symbol
_atom_type_description
_atom_type_scat_dispersion_real
_atom_type_scat_dispersion_imag
_atom_type_scat_source
C C 0.0033 0.0016 'International Tables Vol C Tables 4.2.6.8 and 6.1.1.4'
H H 0.0000 0.0000 'International Tables Vol C Tables 4.2.6.8 and 6.1.1.4'
N N 0.0061 0.0033 'International Tables Vol C Tables 4.2.6.8 and 6.1.1.4'
O O 0.0106 0.0060 'International Tables Vol C Tables 4.2.6.8 and 6.1.1.4'
Si Si 0.0817 0.0704 'International Tables Vol C Tables 4.2.6.8 and 6.1.1.4'

loop_
_geom_angle_atom_site_label_1
_geom_angle_atom_site_label_2
_geom_angle_atom_site_label_3
_geom_angle
_geom_angle_site_symmetry_1
_geom_angle_site_symmetry_3
_geom_angle_publ_flag
O1 Si1 C2 110.17(8) . . ?
O1 Si1 C1 101.96(7) . . ?
C2 Si1 C1 109.42(8) . . ?
O1 Si1 Si2 105.31(4) . . ?
C2 Si1 Si2 113.97(6) . . ?
C1 Si1 Si2 115.18(6) . . ?
O3 Si2 C8 101.77(7) . . ?
O3 Si2 C9 108.92(7) . . ?
C8 Si2 C9 110.18(8) . . ?
O3 Si2 Si1 109.33(4) . . ?
C8 Si2 Si1 112.29(6) . . ?
C9 Si2 Si1 113.65(6) . . ?
C3 O1 Si1 118.30(10) . . ?
C10 O3 Si2 118.02(9) . . ?
C3 N1 C7 121.60(13) . . ?
C3 N1 C4 125.55(13) . . ?
C7 N1 C4 112.70(13) . . ?
C10 N2 C14 121.70(12) . . ?
C10 N2 C11 125.29(12) . . ?
C14 N2 C11 112.81(12) . . ?
Si1 C1 H1A 109.5 . . ?
Si1 C1 H1B 109.5 . . ?
H1A C1 H1B 109.5 . . ?
Si1 C1 H1C 109.5 . . ?
H1A C1 H1C 109.5 . . ?
H1B C1 H1C 109.5 . . ?
Si1 C2 H2A 109.5 . . ?
Si1 C2 H2B 109.5 . . ?
H2A C2 H2B 109.5 . . ?
Si1 C2 H2C 109.5 . . ?
H2A C2 H2C 109.5 . . ?
H2B C2 H2C 109.5 . . ?
O2 C3 N1 124.61(14) . . ?
O2 C3 O1 121.99(14) . . ?
N1 C3 O1 113.40(13) . . ?
N1 C4 C5 102.86(13) . . ?
N1 C4 H4A 111.2 . . ?
C5 C4 H4A 111.2 . . ?
N1 C4 H4B 111.2 . . ?
C5 C4 H4B 111.2 . . ?
H4A C4 H4B 109.1 . . ?
C4 C5 C6 104.23(14) . . ?
C4 C5 H5A 110.9 . . ?
C6 C5 H5A 110.9 . . ?
C4 C5 H5B 110.9 . . ?
C6 C5 H5B 110.9 . . ?
H5A C5 H5B 108.9 . . ?
C7 C6 C5 103.46(13) . . ?
C7 C6 H6A 111.1 . . ?
C5 C6 H6A 111.1 . . ?
C7 C6 H6B 111.1 . . ?
C5 C6 H6B 111.1 . . ?
H6A C6 H6B 109.0 . . ?
N1 C7 C6 102.94(13) . . ?
N1 C7 H7A 111.2 . . ?
C6 C7 H7A 111.2 . . ?
N1 C7 H7B 111.2 . . ?
C6 C7 H7B 111.2 . . ?
H7A C7 H7B 109.1 . . ?
Si2 C8 H8A 109.5 . . ?
Si2 C8 H8B 109.5 . . ?
H8A C8 H8B 109.5 . . ?
Si2 C8 H8C 109.5 . . ?
H8A C8 H8C 109.5 . . ?
H8B C8 H8C 109.5 . . ?
Si2 C9 H9A 109.5 . . ?
Si2 C9 H9B 109.5 . . ?
H9A C9 H9B 109.5 . . ?
Si2 C9 H9C 109.5 . . ?
H9A C9 H9C 109.5 . . ?
H9B C9 H9C 109.5 . . ?
O4 C10 N2 124.66(13) . . ?
O4 C10 O3 121.87(13) . . ?
N2 C10 O3 113.47(12) . . ?
N2 C11 C12 102.67(12) . . ?
N2 C11 H11A 111.2 . . ?
C12 C11 H11A 111.2 . . ?
N2 C11 H11B 111.2 . . ?
C12 C11 H11B 111.2 . . ?
H11A C11 H11B 109.1 . . ?
C11 C12 C13 103.39(13) . . ?
C11 C12 H12A 111.1 . . ?
C13 C12 H12A 111.1 . . ?
C11 C12 H12B 111.1 . . ?
C13 C12 H12B 111.1 . . ?
H12A C12 H12B 109.0 . . ?
C14 C13 C12 103.54(13) . . ?
C14 C13 H13A 111.1 . . ?
C12 C13 H13A 111.1 . . ?
C14 C13 H13B 111.1 . . ?
C12 C13 H13B 111.1 . . ?
H13A C13 H13B 109.0 . . ?
N2 C14 C13 102.76(12) . . ?
N2 C14 H14A 111.2 . . ?
C13 C14 H14A 111.2 . . ?
N2 C14 H14B 111.2 . . ?
C13 C14 H14B 111.2 . . ?
H14A C14 H14B 109.1 . . ?

loop_
_geom_bond_atom_site_label_1
_geom_bond_atom_site_label_2
_geom_bond_distance
_geom_bond_site_symmetry_2
_geom_bond_publ_flag
Si1 O1 1.7066(11) . ?
Si1 C2 1.8558(18) . ?
Si1 C1 1.8579(16) . ?
Si1 Si2 2.3337(5) . ?
Si2 O3 1.7051(11) . ?
Si2 C8 1.8569(16) . ?
Si2 C9 1.8577(18) . ?
O1 C3 1.3493(18) . ?
O2 C3 1.2218(19) . ?
O3 C10 1.3455(16) . ?
O4 C10 1.2296(17) . ?
N1 C3 1.330(2) . ?
N1 C7 1.4630(19) . ?
N1 C4 1.466(2) . ?
N2 C10 1.3306(18) . ?
N2 C14 1.4633(18) . ?
N2 C11 1.4649(18) . ?
C1 H1A 0.9800 . ?
C1 H1B 0.9800 . ?
C1 H1C 0.9800 . ?
C2 H2A 0.9800 . ?
C2 H2B 0.9800 . ?
C2 H2C 0.9800 . ?
C4 C5 1.516(2) . ?
C4 H4A 0.9900 . ?
C4 H4B 0.9900 . ?
C5 C6 1.521(3) . ?
C5 H5A 0.9900 . ?
C5 H5B 0.9900 . ?
C6 C7 1.511(2) . ?
C6 H6A 0.9900 . ?
C6 H6B 0.9900 . ?
C7 H7A 0.9900 . ?
C7 H7B 0.9900 . ?
C8 H8A 0.9800 . ?
C8 H8B 0.9800 . ?
C8 H8C 0.9800 . ?
C9 H9A 0.9800 . ?
C9 H9B 0.9800 . ?
C9 H9C 0.9800 . ?
C11 C12 1.520(2) . ?
C11 H11A 0.9900 . ?
C11 H11B 0.9900 . ?
C12 C13 1.522(2) . ?
C12 H12A 0.9900 . ?
C12 H12B 0.9900 . ?
C13 C14 1.520(2) . ?
C13 H13A 0.9900 . ?
C13 H13B 0.9900 . ?
C14 H14A 0.9900 . ?
C14 H14B 0.9900 . ?

loop_
_geom_torsion_atom_site_label_1
_geom_torsion_atom_site_label_2
_geom_torsion_atom_site_label_3
_geom_torsion_atom_site_label_4
_geom_torsion
_geom_torsion_site_symmetry_1
_geom_torsion_site_symmetry_2
_geom_torsion_site_symmetry_3
_geom_torsion_site_symmetry_4
_geom_torsion_publ_flag
C2 Si1 O1 C3 -67.71(13) . . . . ?
C1 Si1 O1 C3 176.19(12) . . . . ?
Si2 Si1 O1 C3 55.60(12) . . . . ?
C8 Si2 O3 C10 174.78(11) . . . . ?
C9 Si2 O3 C10 -68.86(12) . . . . ?
Si1 Si2 O3 C10 55.85(11) . . . . ?
C7 N1 C3 O2 2.5(3) . . . . ?
C4 N1 C3 O2 -172.58(16) . . . . ?
C7 N1 C3 O1 -177.81(14) . . . . ?
C4 N1 C3 O1 7.1(2) . . . . ?
Si1 O1 C3 O2 12.7(2) . . . . ?
Si1 O1 C3 N1 -167.06(11) . . . . ?
C3 N1 C4 C5 166.94(16) . . . . ?
C7 N1 C4 C5 -8.50(19) . . . . ?
N1 C4 C5 C6 28.16(18) . . . . ?
C4 C5 C6 C7 -37.69(18) . . . . ?
C3 N1 C7 C6 169.68(15) . . . . ?
C4 N1 C7 C6 -14.67(18) . . . . ?
C5 C6 C7 N1 31.63(17) . . . . ?
C14 N2 C10 O4 2.5(2) . . . . ?
C11 N2 C10 O4 177.11(14) . . . . ?
C14 N2 C10 O3 -177.13(12) . . . . ?
C11 N2 C10 O3 -2.5(2) . . . . ?
Si2 O3 C10 O4 -1.35(18) . . . . ?
Si2 O3 C10 N2 178.29(9) . . . . ?
C10 N2 C11 C12 -162.45(14) . . . . ?
C14 N2 C11 C12 12.58(17) . . . . ?
N2 C11 C12 C13 -31.35(17) . . . . ?
C11 C12 C13 C14 39.04(18) . . . . ?
C10 N2 C14 C13 -173.35(13) . . . . ?
C11 N2 C14 C13 11.41(17) . . . . ?
C12 C13 C14 N2 -30.72(17) . . . . ?
